data_1504705
loop_
_publ_author_name
'Ionkin, Alex S.'
'Marshall, William J.'
'Fish, Brian M.'

_publ_section_title
;
 Highly sterically hindered olefins: a case of E- and Z-di-tert-butyl
 alpha,beta-unsaturated acids.
;
_journal_issue 11
_journal_name_full 'Organic letters'
_journal_page_first 2303
_journal_page_last 2305
_journal_paper_doi 10.1021/ol800808g
_journal_volume 10
_journal_year 2008
_chemical_formula_sum 'C11 H20 O2'
_chemical_formula_weight 184.27
_chemical_name_systematic
;
 ?
;
_space_group_IT_number 19
_symmetry_cell_setting orthorhombic
_symmetry_space_group_name_Hall 'P 2ac 2ab'
_symmetry_space_group_name_H-M 'P 21 21 21'
_atom_sites_solution_hydrogens geom
_atom_sites_solution_primary direct
_atom_sites_solution_secondary difmap
_audit_creation_method SHELXL-97
_cell_angle_alpha 90.00
_cell_angle_beta 90.00
_cell_angle_gamma 90.00
_cell_formula_units_Z 4
_cell_length_a 6.752(3)
_cell_length_b 10.198(5)
_cell_length_c 17.425(9)
_cell_measurement_temperature 293(2)
_cell_volume 1199.8(10)
_computing_cell_refinement 'Bruker XSCANS'
_computing_data_collection 'Bruker XSCANS'
_computing_data_reduction 'Bruker SHELXTL'
_computing_molecular_graphics 'Bruker SHELXTL'
_computing_publication_material 'Bruker SHELXTL'
_computing_structure_refinement 'SHELXL-97 (Sheldrick, 1997)'
_computing_structure_solution 'SHELXS-97 (Sheldrick, 1990)'
_diffrn_ambient_temperature 293(2)
_diffrn_measured_fraction_theta_full 0.994
_diffrn_measured_fraction_theta_max 0.994
_diffrn_measurement_device_type 'Bruker P4'
_diffrn_measurement_method '\w scans'
_diffrn_radiation_monochromator graphite
_diffrn_radiation_source 'fine-focus sealed tube'
_diffrn_radiation_type MoK\a
_diffrn_radiation_wavelength 0.71073
_diffrn_reflns_av_R_equivalents 0.0615
_diffrn_reflns_av_sigmaI/netI 0.0476
_diffrn_reflns_limit_h_max 6
_diffrn_reflns_limit_h_min -8
_diffrn_reflns_limit_k_max 12
_diffrn_reflns_limit_k_min -12
_diffrn_reflns_limit_l_max 20
_diffrn_reflns_limit_l_min -20
_diffrn_reflns_number 8658
_diffrn_reflns_theta_full 25.03
_diffrn_reflns_theta_max 25.03
_diffrn_reflns_theta_min 2.31
_exptl_absorpt_coefficient_mu 0.068
_exptl_absorpt_correction_type none
_exptl_crystal_colour colourless
_exptl_crystal_density_diffrn 1.020
_exptl_crystal_density_method 'not measured'
_exptl_crystal_description needle
_exptl_crystal_F_000 408
_exptl_crystal_size_max 0.250
_exptl_crystal_size_mid 0.070
_exptl_crystal_size_min 0.050
_refine_diff_density_max 0.265
_refine_diff_density_min -0.203
_refine_diff_density_rms 0.048
_refine_ls_abs_structure_details 'Flack H D (1983), Acta Cryst. A39, 876-881'
_refine_ls_abs_structure_Flack 2(4)
_refine_ls_extinction_method none
_refine_ls_goodness_of_fit_ref 1.046
_refine_ls_hydrogen_treatment riding
_refine_ls_matrix_type full
_refine_ls_number_parameters 135
_refine_ls_number_reflns 2096
_refine_ls_number_restraints 6
_refine_ls_restrained_S_all 1.045
_refine_ls_R_factor_all 0.1020
_refine_ls_R_factor_gt 0.0757
_refine_ls_shift/su_max 0.000
_refine_ls_shift/su_mean 0.000
_refine_ls_structure_factor_coef Fsqd
_refine_ls_weighting_details 'calc w=1/[\s^2^(Fo^2^)+(0.1326P)^2^+0.2484P] where P=(Fo^2^+2Fc^2^)/3'
_refine_ls_weighting_scheme calc
_refine_ls_wR_factor_gt 0.2035
_refine_ls_wR_factor_ref 0.2287
_reflns_number_gt 1458
_reflns_number_total 2096
_reflns_threshold_expression >2sigma(I)
_cod_data_source_file ol800808g-file001.cif
_cod_data_source_block 06273
_cod_depositor_comments
;
The following automatic conversions were performed:

'_symmetry_cell_setting' value 'Orthorhombic' changed to
'orthorhombic' according to
/home/saulius/struct/CIF-dictionaries/cif_core.dic dictionary named
'cif_core.dic' version 2.4.1 from 2010-06-29.

Automatic conversion script
Id: cif_fix_values 1715 2011-07-08 13:25:40Z adriana 
;
_cod_original_sg_symbol_H-M P2(1)2(1)2(1)
_cod_database_code 1504705

loop_
_symmetry_equiv_pos_as_xyz
'x, y, z'
'-x+1/2, -y, z+1/2'
'-x, y+1/2, -z+1/2'
'x+1/2, -y+1/2, -z'

loop_
_atom_site_label
_atom_site_type_symbol
_atom_site_fract_x
_atom_site_fract_y
_atom_site_fract_z
_atom_site_U_iso_or_equiv
_atom_site_adp_type
_atom_site_occupancy
_atom_site_symmetry_multiplicity
_atom_site_calc_flag
_atom_site_refinement_flags
_atom_site_disorder_assembly
_atom_site_disorder_group
O1 O 0.1513(3) 0.7519(2) 0.98588(16) 0.0672(8) Uani 1 1 d . A .
O2 O 0.3615(4) 0.9154(2) 0.9880(2) 0.0849(10) Uani 1 1 d . A .
C1 C 0.1830(5) 0.8666(3) 0.9787(3) 0.0707(11) Uani 1 1 d . . .
C4 C -0.0450(6) 1.0537(4) 1.0760(2) 0.0629(10) Uani 1 1 d . . .
C5 C 0.0090(8) 0.9427(5) 1.1254(3) 0.0930(15) Uani 1 1 d . A .
H5A H -0.0092 0.9669 1.1782 0.140 Uiso 1 1 calc R . .
H5B H 0.1451 0.9199 1.1169 0.140 Uiso 1 1 calc R . .
H5C H -0.0738 0.8689 1.1136 0.140 Uiso 1 1 calc R . .
C6 C 0.0861(12) 1.1691(7) 1.0946(3) 0.148(4) Uani 1 1 d . A .
H6A H 0.0854 1.1841 1.1490 0.222 Uiso 1 1 calc R . .
H6B H 0.0377 1.2457 1.0686 0.222 Uiso 1 1 calc R . .
H6C H 0.2189 1.1510 1.0780 0.222 Uiso 1 1 calc R . .
C7 C -0.2625(7) 1.0856(5) 1.0950(3) 0.0981(16) Uani 1 1 d . A .
H7A H -0.2753 1.1013 1.1491 0.147 Uiso 1 1 calc R . .
H7B H -0.3449 1.0129 1.0806 0.147 Uiso 1 1 calc R . .
H7C H -0.3028 1.1623 1.0672 0.147 Uiso 1 1 calc R . .
C8 C -0.0069(6) 0.9605(3) 0.85487(18) 0.0584(9) Uani 1 1 d D . .
C2 C -0.0629(7) 1.0448(5) 0.9889(3) 0.0497(11) Uani 0.684(5) 1 d P A 1
H2A H -0.1518 1.1023 0.9659 0.060 Uiso 0.684(5) 1 calc PR A 1
C3 C 0.0347(8) 0.9637(5) 0.9418(3) 0.0460(10) Uani 0.684(5) 1 d P A 1
C9 C 0.1975(9) 0.9489(8) 0.8198(4) 0.146(3) Uani 1 1 d D A 1
H9A H 0.1859 0.9392 0.7652 0.219 Uiso 1 1 calc R A 1
H9B H 0.2637 0.8737 0.8408 0.219 Uiso 1 1 calc R A 1
H9C H 0.2726 1.0264 0.8312 0.219 Uiso 1 1 calc R A 1
C10 C -0.1067(10) 1.0757(5) 0.8205(3) 0.120(2) Uani 1 1 d D A 1
H10A H -0.1036 1.0687 0.7656 0.180 Uiso 1 1 calc R A 1
H10B H -0.0394 1.1543 0.8361 0.180 Uiso 1 1 calc R A 1
H10C H -0.2417 1.0789 0.8377 0.180 Uiso 1 1 calc R A 1
C11 C -0.1185(12) 0.8384(5) 0.8356(3) 0.129(3) Uani 1 1 d D A 1
H11A H -0.1262 0.8290 0.7809 0.193 Uiso 1 1 calc R A 1
H11B H -0.2498 0.8437 0.8566 0.193 Uiso 1 1 calc R A 1
H11C H -0.0513 0.7640 0.8571 0.193 Uiso 1 1 calc R A 1
C2' C -0.055(2) 1.0116(11) 0.9375(8) 0.0497(11) Uani 0.316(5) 1 d P A 2
H2'A H -0.1550 1.0743 0.9415 0.060 Uiso 0.316(5) 1 calc PR A 2
C3' C 0.0299(14) 0.9749(10) 1.0014(6) 0.0460(10) Uani 0.316(5) 1 d P A 2
H2 H 0.422(7) 0.859(5) 1.023(3) 0.099(15) Uiso 1 1 d . . .

loop_
_atom_site_aniso_label
_atom_site_aniso_U_11
_atom_site_aniso_U_22
_atom_site_aniso_U_33
_atom_site_aniso_U_23
_atom_site_aniso_U_13
_atom_site_aniso_U_12
O1 0.0351(12) 0.0538(14) 0.113(2) 0.0093(12) 0.0062(13) 0.0038(10)
O2 0.0361(12) 0.0564(14) 0.162(3) 0.0074(17) -0.0043(17) -0.0052(11)
C1 0.0388(19) 0.0524(19) 0.121(3) 0.002(2) 0.001(2) 0.0029(15)
C4 0.068(2) 0.072(2) 0.049(2) -0.0091(17) 0.0093(16) -0.020(2)
C5 0.095(3) 0.094(3) 0.091(3) -0.024(3) -0.021(3) 0.010(3)
C6 0.209(8) 0.160(6) 0.074(3) -0.034(3) 0.034(4) -0.124(6)
C7 0.093(3) 0.116(4) 0.086(3) -0.015(3) -0.013(3) 0.025(3)
C8 0.070(2) 0.063(2) 0.0423(18) 0.0028(14) 0.0034(16) 0.0055(19)
C2 0.047(2) 0.048(2) 0.054(3) -0.002(2) 0.004(2) 0.006(2)
C3 0.038(2) 0.050(2) 0.049(2) -0.004(2) 0.005(2) 0.0056(19)
C9 0.098(5) 0.232(8) 0.109(4) -0.007(5) 0.027(3) 0.044(5)
C10 0.179(7) 0.093(3) 0.088(4) -0.015(3) -0.042(4) 0.045(4)
C11 0.220(8) 0.108(4) 0.058(3) -0.016(2) -0.028(4) -0.027(4)
C2' 0.047(2) 0.048(2) 0.054(3) -0.002(2) 0.004(2) 0.006(2)
C3' 0.038(2) 0.050(2) 0.049(2) -0.004(2) 0.005(2) 0.0056(19)

loop_
_atom_type_symbol
_atom_type_description
_atom_type_scat_dispersion_real
_atom_type_scat_dispersion_imag
_atom_type_scat_source
C C 0.0033 0.0016 'International Tables Vol C Tables 4.2.6.8 and 6.1.1.4'
H H 0.0000 0.0000 'International Tables Vol C Tables 4.2.6.8 and 6.1.1.4'
O O 0.0106 0.0060 'International Tables Vol C Tables 4.2.6.8 and 6.1.1.4'

loop_
_geom_angle_atom_site_label_1
_geom_angle_atom_site_label_2
_geom_angle_atom_site_label_3
_geom_angle
O1 C1 O2 121.5(3)
O1 C1 C3 123.6(3)
O2 C1 C3 113.7(3)
O1 C1 C3' 123.1(5)
O2 C1 C3' 107.9(4)
C3 C1 C3' 39.3(4)
C5 C4 C6 109.2(4)
C5 C4 C2 123.9(4)
C6 C4 C2 107.9(3)
C5 C4 C7 105.8(4)
C6 C4 C7 110.4(5)
C2 C4 C7 98.7(3)
C5 C4 C3' 90.6(5)
C6 C4 C3' 112.2(5)
C2 C4 C3' 36.1(4)
C7 C4 C3' 125.4(5)
C10 C8 C11 110.0(4)
C10 C8 C9 108.3(4)
C11 C8 C9 107.7(5)
C10 C8 C3 117.6(4)
C11 C8 C3 109.3(3)
C9 C8 C3 103.4(4)
C10 C8 C2' 90.7(6)
C11 C8 C2' 112.2(5)
C9 C8 C2' 126.0(6)
C3 C8 C2' 29.2(4)
C3 C2 C4 127.5(4)
C2 C3 C8 121.8(5)
C2 C3 C1 117.2(4)
C8 C3 C1 120.9(4)
C3' C2' C8 126.5(11)
C2' C3' C1 106.2(9)
C2' C3' C4 113.9(9)
C1 C3' C4 139.9(8)

loop_
_geom_bond_atom_site_label_1
_geom_bond_atom_site_label_2
_geom_bond_distance
O1 C1 1.195(4)
O2 C1 1.315(4)
C1 C3 1.549(6)
C1 C3' 1.563(10)
C4 C5 1.468(6)
C4 C6 1.508(6)
C4 C2 1.524(6)
C4 C7 1.540(6)
C4 C3' 1.609(11)
C8 C10 1.481(5)
C8 C11 1.494(6)
C8 C9 1.514(6)
C8 C3 1.540(6)
C8 C2' 1.566(14)
C2 C3 1.339(8)
C2' C3' 1.31(2)

loop_
_geom_torsion_atom_site_label_1
_geom_torsion_atom_site_label_2
_geom_torsion_atom_site_label_3
_geom_torsion_atom_site_label_4
_geom_torsion
C5 C4 C2 C3 -28.8(7)
C6 C4 C2 C3 100.5(6)
C7 C4 C2 C3 -144.6(5)
C3' C4 C2 C3 -2.9(7)
C4 C2 C3 C8 176.6(4)
C4 C2 C3 C1 0.3(7)
C10 C8 C3 C2 19.6(6)
C11 C8 C3 C2 -106.7(5)
C9 C8 C3 C2 138.8(5)
C2' C8 C3 C2 -5.4(9)
C10 C8 C3 C1 -164.2(4)
C11 C8 C3 C1 69.5(5)
C9 C8 C3 C1 -45.0(5)
C2' C8 C3 C1 170.8(11)
O1 C1 C3 C2 105.6(5)
O2 C1 C3 C2 -87.1(5)
C3' C1 C3 C2 2.6(6)
O1 C1 C3 C8 -70.8(6)
O2 C1 C3 C8 96.6(5)
C3' C1 C3 C8 -173.8(8)
C10 C8 C2' C3' -161.9(11)
C11 C8 C2' C3' 86.1(11)
C9 C8 C2' C3' -48.5(13)
C3 C8 C2' C3' -3.9(7)
C8 C2' C3' C1 -2.2(13)
C8 C2' C3' C4 176.1(7)
O1 C1 C3' C2' -99.8(9)
O2 C1 C3' C2' 110.1(8)
C3 C1 C3' C2' 4.4(6)
O1 C1 C3' C4 82.6(11)
O2 C1 C3' C4 -67.5(11)
C3 C1 C3' C4 -173.2(14)
C5 C4 C3' C2' 154.5(8)
C6 C4 C3' C2' -94.4(9)
C2 C4 C3' C2' -4.3(7)
C7 C4 C3' C2' 44.5(11)
C5 C4 C3' C1 -28.0(10)
C6 C4 C3' C1 83.1(11)
C2 C4 C3' C1 173.2(15)
C7 C4 C3' C1 -138.1(9)
